data_1518702
loop_
_publ_author_name
'Kim, Sung Kuk'
'Lynch, Vincent M.'
'Sessler, Jonathan L.'

_publ_section_title
;
 Cone Calix[4]arene Diethyl Ester Strapped Calix[4]pyrrole:
 A&#x00A0;Selective Receptor for the Fluoride Anion.
;
_journal_issue 23
_journal_name_full 'Organic letters'
_journal_page_first 6128
_journal_paper_doi 10.1021/ol502991t
_journal_volume 16
_journal_year 2014
_chemical_formula_moiety 'C78 H80 N4 O10, C H4 O, H2 O'
_chemical_formula_sum 'C79 H86 N4 O12'
_chemical_formula_weight 1283.52
_chemical_name_systematic
;
 ?
;
_space_group_IT_number 14
_symmetry_cell_setting monoclinic
_symmetry_space_group_name_Hall '-P 2ybc'
_symmetry_space_group_name_H-M 'P 1 21/c 1'
_atom_sites_solution_hydrogens geom
_atom_sites_solution_primary direct
_atom_sites_solution_secondary difmap
_audit_creation_method SHELXL-97
_cell_angle_alpha 90.00
_cell_angle_beta 94.179(2)
_cell_angle_gamma 90.00
_cell_formula_units_Z 4
_cell_length_a 16.8102(14)
_cell_length_b 21.0789(16)
_cell_length_c 19.1698(14)
_cell_measurement_reflns_used 99294
_cell_measurement_temperature 100(2)
_cell_measurement_theta_max 27.5
_cell_measurement_theta_min 3.0
_cell_volume 6774.6(9)
_computing_cell_refinement 'CrystalClear (Rigaku Inc., 2008)'
_computing_data_collection 'CrystalClear (Rigaku Inc., 2008)'
_computing_data_reduction 'CrystalClear (Rigaku Inc., 2008)'
_computing_molecular_graphics 'XP SHELXTL/PC, Siemens Analytical'
_computing_structure_refinement 'XL SHELXTL/PC, Siemens Analytical'
_computing_structure_solution
;

SIR97 - Altomare A., Burla M.C., Camalli M., Cascarano G.L., Giacovazzo C., 
Guagliardi A., Moliterni A.G.G., Polidori G.,Spagna R.
;
_diffrn_ambient_temperature 100(2)
_diffrn_measured_fraction_theta_full 0.998
_diffrn_measured_fraction_theta_max 0.998
_diffrn_measurement_device_type 'Rigaku AFC-12 with Saturn 724+ CCD'
_diffrn_measurement_method \w-scans
_diffrn_radiation_monochromator graphite
_diffrn_radiation_source 'fine-focus sealed tube'
_diffrn_radiation_type MoK\a
_diffrn_radiation_wavelength 0.71075
_diffrn_reflns_av_R_equivalents 0.1164
_diffrn_reflns_av_sigmaI/netI 0.1064
_diffrn_reflns_limit_h_max 19
_diffrn_reflns_limit_h_min -19
_diffrn_reflns_limit_k_max 25
_diffrn_reflns_limit_k_min -25
_diffrn_reflns_limit_l_max 22
_diffrn_reflns_limit_l_min -22
_diffrn_reflns_number 82460
_diffrn_reflns_theta_full 25.00
_diffrn_reflns_theta_max 25.00
_diffrn_reflns_theta_min 3.06
_exptl_absorpt_coefficient_mu 0.084
_exptl_absorpt_correction_T_max 1.00
_exptl_absorpt_correction_T_min 0.86
_exptl_absorpt_correction_type multi-scan
_exptl_absorpt_process_details
;
Abscor. T. Higashi (2001).  The Rigaku Corporation, Tokyo, Japan.
;
_exptl_crystal_colour colorless
_exptl_crystal_density_diffrn 1.258
_exptl_crystal_density_method 'not measured'
_exptl_crystal_description plates
_exptl_crystal_F_000 2736
_exptl_crystal_size_max 0.29
_exptl_crystal_size_mid 0.12
_exptl_crystal_size_min 0.09
_refine_diff_density_max 0.323
_refine_diff_density_min -0.295
_refine_diff_density_rms 0.055
_refine_ls_extinction_method none
_refine_ls_goodness_of_fit_ref 1.000
_refine_ls_hydrogen_treatment constr
_refine_ls_matrix_type full
_refine_ls_number_parameters 872
_refine_ls_number_reflns 11897
_refine_ls_number_restraints 0
_refine_ls_restrained_S_all 1.000
_refine_ls_R_factor_all 0.1459
_refine_ls_R_factor_gt 0.0789
_refine_ls_shift/su_max 0.000
_refine_ls_shift/su_mean 0.000
_refine_ls_structure_factor_coef Fsqd
_refine_ls_weighting_details 'calc w=1/[\s^2^(Fo^2^)+(0.0523P)^2^+8.2096P] where P=(Fo^2^+2Fc^2^)/3'
_refine_ls_weighting_scheme calc
_refine_ls_wR_factor_gt 0.1387
_refine_ls_wR_factor_ref 0.1618
_reflns_number_gt 6941
_reflns_number_total 11897
_reflns_threshold_expression >2sigma(I)
_cod_data_source_file ol502991t_si_002.cif
_cod_data_source_block shelxl
_cod_depositor_comments
;
The following automatic conversions were performed:

'_symmetry_cell_setting' value 'Monoclinic' changed to 'monoclinic'
according to
/home/saulius/struct/COD-crude-data--automatic-downloads/current/ACS/lib/dictionaries/cif_core.dic
dictionary named 'cif_core.dic' version 2.4.2 from 2011-04-26.

Automatic conversion script
Id: cif_fix_values 2935 2014-11-11 08:27:57Z andrius 
;
_cod_original_sg_symbol_H-M P21/c
_cod_database_code 1518702

loop_
_symmetry_equiv_pos_as_xyz
'x, y, z'
'-x, y+1/2, -z+1/2'
'-x, -y, -z'
'x, -y-1/2, z-1/2'

loop_
_atom_site_label
_atom_site_type_symbol
_atom_site_fract_x
_atom_site_fract_y
_atom_site_fract_z
_atom_site_U_iso_or_equiv
_atom_site_adp_type
_atom_site_occupancy
_atom_site_symmetry_multiplicity
_atom_site_calc_flag
_atom_site_refinement_flags
O1 O 0.49829(14) 0.53179(11) 0.60359(11) 0.0260(6) Uani 1 1 d .
O2 O 0.65700(14) 0.58401(10) 0.62883(11) 0.0227(6) Uani 1 1 d .
O3 O 0.64024(15) 0.74696(11) 0.83587(11) 0.0283(6) Uani 1 1 d .
O4 O 0.53620(15) 0.85799(11) 0.83738(12) 0.0306(6) Uani 1 1 d .
O5 O 0.65776(15) 0.59678(12) 0.78544(12) 0.0320(6) Uani 1 1 d .
O6 O 0.52408(19) 0.61244(16) 0.87152(17) 0.0643(10) Uani 1 1 d .
O7 O 0.47787(17) 0.52187(14) 0.82375(14) 0.0463(8) Uani 1 1 d .
O8 O 0.66715(15) 0.72933(11) 0.67723(11) 0.0267(6) Uani 1 1 d .
O9 O 0.55219(16) 0.73165(12) 0.55664(13) 0.0351(7) Uani 1 1 d .
O10 O 0.49649(16) 0.81444(13) 0.60807(13) 0.0379(7) Uani 1 1 d .
N1 N 0.15204(17) 0.66248(13) 0.58539(13) 0.0217(7) Uani 1 1 d .
H1 H 0.1961 0.6671 0.6127 0.026 Uiso 1 1 calc R
N2 N 0.12699(18) 0.56163(13) 0.71009(14) 0.0245(7) Uani 1 1 d .
H2 H 0.1495 0.5993 0.7117 0.029 Uiso 1 1 calc R
N3 N 0.13540(18) 0.68163(13) 0.82757(14) 0.0247(7) Uani 1 1 d .
H3 H 0.0898 0.6976 0.8102 0.030 Uiso 1 1 calc R
N4 N 0.17250(17) 0.77955(13) 0.69974(14) 0.0224(7) Uani 1 1 d .
H4 H 0.2117 0.7529 0.6935 0.027 Uiso 1 1 calc R
C1 C 0.1038(2) 0.71162(16) 0.56005(16) 0.0216(8) Uani 1 1 d .
C2 C 0.0413(2) 0.68469(17) 0.52119(17) 0.0254(9) Uani 1 1 d .
H2A H -0.0021 0.7067 0.4978 0.030 Uiso 1 1 calc R
C3 C 0.0528(2) 0.61816(17) 0.52200(18) 0.0250(9) Uani 1 1 d .
H3A H 0.0185 0.5878 0.4987 0.030 Uiso 1 1 calc R
C4 C 0.1212(2) 0.60503(16) 0.56173(17) 0.0208(8) Uani 1 1 d .
C5 C 0.1576(2) 0.54169(16) 0.58508(17) 0.0208(8) Uani 1 1 d .
C6 C 0.1227(2) 0.52220(16) 0.65245(17) 0.0216(8) Uani 1 1 d .
C7 C 0.0831(2) 0.46905(17) 0.67139(17) 0.0255(9) Uani 1 1 d .
H7 H 0.0707 0.4333 0.6424 0.031 Uiso 1 1 calc R
C8 C 0.0637(2) 0.47639(16) 0.74186(18) 0.0258(9) Uani 1 1 d .
H8 H 0.0363 0.4464 0.7683 0.031 Uiso 1 1 calc R
C9 C 0.0911(2) 0.53362(16) 0.76470(17) 0.0217(8) Uani 1 1 d .
C10 C 0.0844(2) 0.56747(17) 0.83425(18) 0.0287(9) Uani 1 1 d .
C11 C 0.1471(2) 0.61865(16) 0.84524(17) 0.0241(9) Uani 1 1 d .
C12 C 0.2254(2) 0.61345(17) 0.86882(18) 0.0298(9) Uani 1 1 d .
H12 H 0.2514 0.5755 0.8844 0.036 Uiso 1 1 calc R
C13 C 0.2616(2) 0.67431(17) 0.86620(18) 0.0290(9) Uani 1 1 d .
H13 H 0.3156 0.6842 0.8797 0.035 Uiso 1 1 calc R
C14 C 0.2042(2) 0.71623(17) 0.84057(17) 0.0251(9) Uani 1 1 d .
C15 C 0.2058(2) 0.78874(16) 0.83069(16) 0.0224(8) Uani 1 1 d .
C16 C 0.1571(2) 0.80587(16) 0.76313(17) 0.0244(9) Uani 1 1 d .
C17 C 0.0912(3) 0.8430(2) 0.75048(19) 0.0425(11) Uani 1 1 d .
H17 H 0.0657 0.8669 0.7845 0.051 Uiso 1 1 calc R
C18 C 0.0669(3) 0.8400(2) 0.67805(19) 0.0446(12) Uani 1 1 d .
H18 H 0.0228 0.8616 0.6550 0.054 Uiso 1 1 calc R
C19 C 0.1186(2) 0.80036(16) 0.64747(18) 0.0268(9) Uani 1 1 d .
C20 C 0.1249(2) 0.78061(16) 0.57194(17) 0.0260(9) Uani 1 1 d .
C21 C 0.1345(2) 0.49157(17) 0.52853(18) 0.0288(9) Uani 1 1 d .
H21A H 0.1557 0.4501 0.5438 0.043 Uiso 1 1 calc R
H21B H 0.1570 0.5036 0.4846 0.043 Uiso 1 1 calc R
H21C H 0.0763 0.4892 0.5212 0.043 Uiso 1 1 calc R
C22 C 0.0968(3) 0.51809(18) 0.89348(18) 0.0385(11) Uani 1 1 d .
H22A H 0.0559 0.4850 0.8872 0.058 Uiso 1 1 calc R
H22B H 0.0927 0.5390 0.9387 0.058 Uiso 1 1 calc R
H22C H 0.1498 0.4989 0.8921 0.058 Uiso 1 1 calc R
C23 C 0.0002(2) 0.5956(2) 0.8377(2) 0.0402(11) Uani 1 1 d .
H23A H -0.0108 0.6251 0.7988 0.060 Uiso 1 1 calc R
H23B H -0.0031 0.6182 0.8821 0.060 Uiso 1 1 calc R
H23C H -0.0393 0.5613 0.8345 0.060 Uiso 1 1 calc R
C24 C 0.1645(2) 0.82078(17) 0.89063(17) 0.0278(9) Uani 1 1 d .
H24A H 0.1650 0.8669 0.8842 0.042 Uiso 1 1 calc R
H24B H 0.1931 0.8099 0.9354 0.042 Uiso 1 1 calc R
H24C H 0.1093 0.8059 0.8903 0.042 Uiso 1 1 calc R
C25 C 0.2109(2) 0.79422(17) 0.55236(19) 0.0326(10) Uani 1 1 d .
H25A H 0.2240 0.8388 0.5620 0.049 Uiso 1 1 calc R
H25B H 0.2148 0.7855 0.5025 0.049 Uiso 1 1 calc R
H25C H 0.2483 0.7669 0.5801 0.049 Uiso 1 1 calc R
C26 C 0.0670(3) 0.82114(17) 0.52468(18) 0.0352(10) Uani 1 1 d .
H26A H 0.0121 0.8130 0.5364 0.053 Uiso 1 1 calc R
H26B H 0.0723 0.8100 0.4756 0.053 Uiso 1 1 calc R
H26C H 0.0795 0.8662 0.5319 0.053 Uiso 1 1 calc R
C27 C 0.2493(2) 0.54386(15) 0.59298(17) 0.0190(8) Uani 1 1 d .
C28 C 0.2917(2) 0.57571(16) 0.54429(17) 0.0214(8) Uani 1 1 d .
H28 H 0.2633 0.5996 0.5086 0.026 Uiso 1 1 calc R
C29 C 0.3743(2) 0.57367(16) 0.54616(16) 0.0213(8) Uani 1 1 d .
H29 H 0.4018 0.5963 0.5124 0.026 Uiso 1 1 calc R
C30 C 0.4165(2) 0.53833(15) 0.59779(17) 0.0197(8) Uani 1 1 d .
C31 C 0.3754(2) 0.50634(16) 0.64762(17) 0.0238(8) Uani 1 1 d .
H31 H 0.4037 0.4822 0.6832 0.029 Uiso 1 1 calc R
C32 C 0.5418(2) 0.56504(16) 0.55317(17) 0.0217(8) Uani 1 1 d .
H32A H 0.5327 0.6113 0.5571 0.026 Uiso 1 1 calc R
H32B H 0.5232 0.5515 0.5053 0.026 Uiso 1 1 calc R
C33 C 0.6282(2) 0.55051(16) 0.56693(17) 0.0220(8) Uani 1 1 d .
H33A H 0.6360 0.5043 0.5737 0.026 Uiso 1 1 calc R
H33B H 0.6579 0.5641 0.5267 0.026 Uiso 1 1 calc R
C35 C 0.7404(2) 0.58350(16) 0.63726(17) 0.0220(8) Uani 1 1 d .
C36 C 0.7832(2) 0.62921(16) 0.60326(17) 0.0211(8) Uani 1 1 d .
C37 C 0.8659(2) 0.62577(17) 0.61000(17) 0.0251(9) Uani 1 1 d .
H37 H 0.8962 0.6565 0.5872 0.030 Uiso 1 1 calc R
C38 C 0.9054(2) 0.57860(17) 0.64920(18) 0.0286(9) Uani 1 1 d .
H38 H 0.9620 0.5765 0.6523 0.034 Uiso 1 1 calc R
C39 C 0.8614(2) 0.53437(17) 0.68399(18) 0.0283(9) Uani 1 1 d .
H39 H 0.8881 0.5024 0.7116 0.034 Uiso 1 1 calc R
C40 C 0.7781(2) 0.53659(16) 0.67858(17) 0.0231(8) Uani 1 1 d .
C41 C 0.7312(2) 0.48905(16) 0.71937(17) 0.0280(9) Uani 1 1 d .
H41A H 0.6740 0.4912 0.7030 0.034 Uiso 1 1 calc R
H41B H 0.7504 0.4456 0.7106 0.034 Uiso 1 1 calc R
C42 C 0.7408(2) 0.50308(17) 0.79718(19) 0.0323(10) Uani 1 1 d .
C43 C 0.7088(2) 0.55747(17) 0.82612(18) 0.0288(9) Uani 1 1 d .
C44 C 0.7317(2) 0.57797(18) 0.89437(19) 0.0337(10) Uani 1 1 d .
C45 C 0.7809(3) 0.53835(19) 0.9363(2) 0.0479(12) Uani 1 1 d .
H45 H 0.7960 0.5503 0.9832 0.057 Uiso 1 1 calc R
C46 C 0.8083(3) 0.4816(2) 0.9106(2) 0.0574(14) Uani 1 1 d .
H46 H 0.8402 0.4542 0.9405 0.069 Uiso 1 1 calc R
C47 C 0.7894(3) 0.46472(18) 0.8415(2) 0.0456(12) Uani 1 1 d .
H47 H 0.8099 0.4263 0.8241 0.055 Uiso 1 1 calc R
C48 C 0.7083(2) 0.64292(17) 0.91791(18) 0.0314(10) Uani 1 1 d .
H48A H 0.7159 0.6455 0.9695 0.038 Uiso 1 1 calc R
H48B H 0.6512 0.6503 0.9041 0.038 Uiso 1 1 calc R
C49 C 0.7582(2) 0.69426(17) 0.88559(17) 0.0259(9) Uani 1 1 d .
C50 C 0.7230(2) 0.74352(17) 0.84539(17) 0.0263(9) Uani 1 1 d .
C51 C 0.7687(2) 0.78809(16) 0.81224(17) 0.0238(9) Uani 1 1 d .
C52 C 0.8513(2) 0.78442(18) 0.82281(18) 0.0296(9) Uani 1 1 d .
H52 H 0.8834 0.8150 0.8016 0.036 Uiso 1 1 calc R
C53 C 0.8876(2) 0.73717(18) 0.86362(18) 0.0314(9) Uani 1 1 d .
H53 H 0.9441 0.7357 0.8711 0.038 Uiso 1 1 calc R
C54 C 0.8409(2) 0.69191(18) 0.89365(18) 0.0289(9) Uani 1 1 d .
H54 H 0.8661 0.6586 0.9203 0.035 Uiso 1 1 calc R
C55 C 0.7311(2) 0.83761(17) 0.76211(17) 0.0286(9) Uani 1 1 d .
H55A H 0.7508 0.8804 0.7759 0.034 Uiso 1 1 calc R
H55B H 0.6724 0.8372 0.7640 0.034 Uiso 1 1 calc R
C56 C 0.7528(2) 0.82248(16) 0.68808(18) 0.0268(9) Uani 1 1 d .
C57 C 0.7253(2) 0.76827(16) 0.65168(18) 0.0241(9) Uani 1 1 d .
C58 C 0.7617(2) 0.74655(16) 0.59269(17) 0.0212(8) Uani 1 1 d .
C59 C 0.8210(2) 0.78387(17) 0.56676(18) 0.0272(9) Uani 1 1 d .
H59 H 0.8468 0.7698 0.5271 0.033 Uiso 1 1 calc R
C60 C 0.8433(2) 0.84129(17) 0.59762(18) 0.0304(9) Uani 1 1 d .
H60 H 0.8809 0.8679 0.5772 0.036 Uiso 1 1 calc R
C61 C 0.8101(2) 0.85933(17) 0.65832(19) 0.0300(9) Uani 1 1 d .
H61 H 0.8268 0.8979 0.6804 0.036 Uiso 1 1 calc R
C62 C 0.7411(2) 0.68239(16) 0.56129(17) 0.0236(8) Uani 1 1 d .
H62A H 0.7569 0.6811 0.5126 0.028 Uiso 1 1 calc R
H62B H 0.6827 0.6759 0.5601 0.028 Uiso 1 1 calc R
C67 C 0.2930(2) 0.50988(16) 0.64502(18) 0.0236(8) Uani 1 1 d .
H67 H 0.2656 0.4886 0.6797 0.028 Uiso 1 1 calc R
C71 C 0.5807(2) 0.5706(2) 0.7681(2) 0.0458(12) Uani 1 1 d .
H71A H 0.5869 0.5260 0.7531 0.055 Uiso 1 1 calc R
H71B H 0.5549 0.5944 0.7281 0.055 Uiso 1 1 calc R
C72 C 0.5265(3) 0.5721(2) 0.8279(2) 0.0413(11) Uani 1 1 d .
C73 C 0.4206(3) 0.5185(2) 0.8766(3) 0.0540(13) Uani 1 1 d .
H73A H 0.3879 0.5576 0.8758 0.065 Uiso 1 1 calc R
H73B H 0.4486 0.5143 0.9236 0.065 Uiso 1 1 calc R
C74 C 0.3685(3) 0.4621(2) 0.8612(3) 0.0675(15) Uani 1 1 d .
H74A H 0.3366 0.4688 0.8169 0.101 Uiso 1 1 calc R
H74B H 0.3329 0.4563 0.8990 0.101 Uiso 1 1 calc R
H74C H 0.4017 0.4243 0.8574 0.101 Uiso 1 1 calc R
C75 C 0.5898(2) 0.7570(2) 0.67856(18) 0.0343(10) Uani 1 1 d .
H75A H 0.5952 0.7992 0.7010 0.041 Uiso 1 1 calc R
H75B H 0.5571 0.7302 0.7078 0.041 Uiso 1 1 calc R
C76 C 0.5466(2) 0.76447(18) 0.60715(19) 0.0286(9) Uani 1 1 d .
C77 C 0.4463(3) 0.8270(2) 0.5441(2) 0.0467(12) Uani 1 1 d .
H77A H 0.4094 0.7911 0.5336 0.056 Uiso 1 1 calc R
H77B H 0.4797 0.8327 0.5041 0.056 Uiso 1 1 calc R
C78 C 0.4001(3) 0.8866(2) 0.5563(3) 0.0569(13) Uani 1 1 d .
H78A H 0.3684 0.8807 0.5967 0.085 Uiso 1 1 calc R
H78B H 0.3645 0.8960 0.5148 0.085 Uiso 1 1 calc R
H78C H 0.4372 0.9220 0.5654 0.085 Uiso 1 1 calc R
C79 C 0.6023(2) 0.76776(17) 0.89657(18) 0.0301(9) Uani 1 1 d .
H79A H 0.6358 0.7559 0.9392 0.036 Uiso 1 1 calc R
H79B H 0.5501 0.7462 0.8982 0.036 Uiso 1 1 calc R
C80 C 0.5900(2) 0.83826(18) 0.89520(18) 0.0309(9) Uani 1 1 d .
H80A H 0.5684 0.8518 0.9395 0.037 Uiso 1 1 calc R
H80B H 0.6421 0.8595 0.8919 0.037 Uiso 1 1 calc R
C81 C 0.4574(2) 0.84253(16) 0.83965(18) 0.0248(9) Uani 1 1 d .
C82 C 0.4225(2) 0.82008(17) 0.89846(18) 0.0275(9) Uani 1 1 d .
H82 H 0.4537 0.8147 0.9414 0.033 Uiso 1 1 calc R
C83 C 0.3414(2) 0.80550(16) 0.89410(18) 0.0261(9) Uani 1 1 d .
H83 H 0.3180 0.7920 0.9352 0.031 Uiso 1 1 calc R
C84 C 0.2932(2) 0.80987(15) 0.83217(17) 0.0210(8) Uani 1 1 d .
C85 C 0.3297(2) 0.83319(16) 0.77443(18) 0.0235(8) Uani 1 1 d .
H85 H 0.2986 0.8383 0.7314 0.028 Uiso 1 1 calc R
C86 C 0.4098(2) 0.84916(16) 0.77766(18) 0.0252(9) Uani 1 1 d .
H86 H 0.4324 0.8648 0.7371 0.030 Uiso 1 1 calc R
O1A O 0.28880(16) 0.67701(13) 0.70272(13) 0.0358(7) Uani 1 1 d .
H1A H 0.2777 0.6658 0.7429 0.054 Uiso 1 1 calc R
C1A C 0.3733(3) 0.6780(2) 0.6994(2) 0.0513(12) Uani 1 1 d .
H1A1 H 0.3968 0.7081 0.7341 0.077 Uiso 1 1 calc R
H1A2 H 0.3862 0.6911 0.6525 0.077 Uiso 1 1 calc R
H1A3 H 0.3949 0.6355 0.7094 0.077 Uiso 1 1 calc R
O1B O 0.0017(3) 0.7045(3) 0.7185(2) 0.0992(19) Uani 0.79 1 d P
O1C O 0.0052(11) 0.7420(8) 0.7622(9) 0.072(5) Uiso 0.21 1 d P

loop_
_atom_site_aniso_label
_atom_site_aniso_U_11
_atom_site_aniso_U_22
_atom_site_aniso_U_33
_atom_site_aniso_U_23
_atom_site_aniso_U_13
_atom_site_aniso_U_12
O1 0.0199(15) 0.0286(14) 0.0294(14) 0.0034(11) 0.0017(11) -0.0019(12)
O2 0.0191(15) 0.0250(14) 0.0235(13) -0.0050(10) -0.0020(11) -0.0024(11)
O3 0.0269(16) 0.0361(15) 0.0221(14) -0.0035(11) 0.0029(11) 0.0053(12)
O4 0.0267(17) 0.0313(15) 0.0341(15) -0.0015(12) 0.0039(12) -0.0003(12)
O5 0.0293(17) 0.0401(16) 0.0260(14) 0.0009(12) -0.0029(12) 0.0029(13)
O6 0.051(2) 0.072(2) 0.073(2) -0.036(2) 0.0260(18) -0.0191(18)
O7 0.039(2) 0.0463(19) 0.0549(19) -0.0120(15) 0.0109(15) -0.0025(15)
O8 0.0260(16) 0.0282(14) 0.0260(13) 0.0003(11) 0.0033(11) -0.0006(12)
O9 0.0367(18) 0.0403(17) 0.0274(15) -0.0068(13) -0.0040(12) 0.0062(13)
O10 0.0360(18) 0.0402(17) 0.0372(16) -0.0040(13) -0.0003(13) 0.0080(14)
N1 0.0218(18) 0.0238(17) 0.0188(15) -0.0013(13) -0.0031(13) -0.0009(14)
N2 0.0289(19) 0.0160(16) 0.0289(17) -0.0020(13) 0.0045(14) -0.0055(14)
N3 0.0235(19) 0.0254(17) 0.0253(16) 0.0028(13) 0.0020(14) 0.0036(14)
N4 0.0229(18) 0.0195(16) 0.0243(16) -0.0013(13) -0.0002(14) 0.0034(13)
C1 0.022(2) 0.025(2) 0.0178(18) 0.0021(15) 0.0032(16) 0.0025(16)
C2 0.018(2) 0.034(2) 0.025(2) 0.0058(17) 0.0019(16) 0.0011(17)
C3 0.019(2) 0.026(2) 0.029(2) 0.0008(16) -0.0008(17) -0.0078(17)
C4 0.022(2) 0.022(2) 0.0194(18) -0.0038(15) 0.0057(16) -0.0043(16)
C5 0.020(2) 0.0195(19) 0.0231(19) -0.0014(15) 0.0017(16) -0.0024(16)
C6 0.017(2) 0.0207(19) 0.027(2) -0.0011(16) -0.0011(16) 0.0004(16)
C7 0.028(2) 0.025(2) 0.023(2) 0.0008(16) -0.0012(17) -0.0067(17)
C8 0.023(2) 0.021(2) 0.034(2) 0.0071(16) 0.0032(17) -0.0034(17)
C9 0.020(2) 0.020(2) 0.025(2) 0.0041(16) 0.0024(16) 0.0031(16)
C10 0.031(2) 0.024(2) 0.031(2) 0.0009(17) 0.0029(17) 0.0008(18)
C11 0.028(2) 0.021(2) 0.0233(19) -0.0004(16) 0.0042(17) 0.0020(17)
C12 0.031(3) 0.020(2) 0.038(2) 0.0039(17) -0.0030(19) 0.0050(18)
C13 0.026(2) 0.028(2) 0.032(2) -0.0008(17) -0.0031(18) 0.0028(18)
C14 0.027(2) 0.030(2) 0.0194(19) -0.0007(16) 0.0052(16) -0.0027(18)
C15 0.025(2) 0.0213(19) 0.0197(19) -0.0024(15) -0.0025(16) 0.0011(16)
C16 0.030(2) 0.022(2) 0.022(2) -0.0031(16) 0.0047(17) 0.0001(17)
C17 0.051(3) 0.049(3) 0.028(2) -0.0115(19) 0.005(2) 0.026(2)
C18 0.044(3) 0.059(3) 0.029(2) -0.008(2) -0.008(2) 0.035(2)
C19 0.032(2) 0.023(2) 0.025(2) -0.0030(16) -0.0021(18) 0.0026(18)
C20 0.032(2) 0.0215(19) 0.024(2) -0.0011(16) -0.0015(17) 0.0039(17)
C21 0.030(2) 0.028(2) 0.028(2) -0.0036(17) 0.0037(17) -0.0025(18)
C22 0.062(3) 0.025(2) 0.028(2) 0.0002(17) 0.008(2) -0.007(2)
C23 0.030(3) 0.041(3) 0.050(3) -0.013(2) 0.009(2) -0.002(2)
C24 0.027(2) 0.030(2) 0.027(2) 0.0003(17) 0.0061(17) 0.0024(18)
C25 0.043(3) 0.025(2) 0.030(2) -0.0064(17) 0.0055(19) -0.0087(19)
C26 0.052(3) 0.024(2) 0.028(2) -0.0010(17) -0.0084(19) 0.008(2)
C27 0.020(2) 0.0138(18) 0.0237(19) -0.0053(15) 0.0022(16) 0.0012(15)
C28 0.025(2) 0.0194(19) 0.0197(19) -0.0030(15) -0.0012(16) 0.0028(16)
C29 0.022(2) 0.024(2) 0.0183(18) 0.0024(15) 0.0033(16) -0.0012(16)
C30 0.020(2) 0.0177(18) 0.0211(19) -0.0072(15) 0.0004(16) -0.0010(16)
C31 0.026(2) 0.024(2) 0.0215(19) 0.0047(16) -0.0023(16) 0.0013(17)
C32 0.022(2) 0.023(2) 0.0195(19) -0.0017(15) 0.0024(16) -0.0040(16)
C33 0.020(2) 0.023(2) 0.0227(19) -0.0041(15) -0.0012(16) -0.0011(16)
C35 0.016(2) 0.027(2) 0.0221(19) -0.0059(16) -0.0014(16) 0.0028(16)
C36 0.020(2) 0.023(2) 0.0200(19) -0.0029(15) 0.0021(16) -0.0002(16)
C37 0.025(2) 0.026(2) 0.024(2) -0.0022(16) 0.0045(17) -0.0035(17)
C38 0.017(2) 0.030(2) 0.039(2) -0.0014(18) 0.0023(17) 0.0029(17)
C39 0.027(2) 0.023(2) 0.033(2) 0.0007(17) -0.0049(18) 0.0058(18)
C40 0.028(2) 0.021(2) 0.0197(19) -0.0042(15) -0.0014(16) -0.0028(17)
C41 0.035(2) 0.0185(19) 0.030(2) -0.0012(16) -0.0043(18) -0.0008(17)
C42 0.038(3) 0.023(2) 0.036(2) 0.0053(18) -0.0034(19) -0.0072(19)
C43 0.032(2) 0.027(2) 0.028(2) 0.0089(17) 0.0025(18) -0.0050(18)
C44 0.040(3) 0.033(2) 0.028(2) 0.0050(18) -0.0007(19) -0.009(2)
C45 0.077(4) 0.034(3) 0.029(2) 0.0040(19) -0.021(2) 0.000(2)
C46 0.096(4) 0.027(2) 0.045(3) 0.008(2) -0.027(3) 0.008(3)
C47 0.074(4) 0.018(2) 0.042(3) 0.0022(19) -0.012(2) 0.001(2)
C48 0.037(3) 0.035(2) 0.022(2) -0.0004(17) 0.0001(18) -0.0020(19)
C49 0.032(3) 0.028(2) 0.0181(19) -0.0053(16) 0.0042(17) 0.0033(18)
C50 0.026(2) 0.033(2) 0.0193(19) -0.0098(17) -0.0006(17) 0.0071(18)
C51 0.033(3) 0.0205(19) 0.0179(19) -0.0073(15) 0.0030(17) 0.0016(17)
C52 0.030(3) 0.027(2) 0.032(2) -0.0073(17) 0.0014(18) -0.0038(18)
C53 0.026(2) 0.038(2) 0.029(2) -0.0055(18) -0.0045(18) 0.0060(19)
C54 0.034(3) 0.029(2) 0.024(2) -0.0042(17) 0.0005(18) 0.0095(19)
C55 0.030(2) 0.024(2) 0.031(2) -0.0077(17) -0.0006(18) 0.0032(17)
C56 0.031(2) 0.021(2) 0.027(2) 0.0006(16) -0.0014(18) 0.0054(18)
C57 0.025(2) 0.022(2) 0.025(2) 0.0041(16) -0.0021(17) 0.0017(17)
C58 0.022(2) 0.0224(19) 0.0188(19) 0.0002(15) -0.0025(16) 0.0020(16)
C59 0.028(2) 0.031(2) 0.024(2) 0.0064(17) 0.0026(17) 0.0046(18)
C60 0.032(2) 0.029(2) 0.030(2) 0.0044(18) 0.0029(18) -0.0045(18)
C61 0.033(3) 0.020(2) 0.036(2) -0.0003(17) -0.0054(19) -0.0014(18)
C62 0.025(2) 0.028(2) 0.0182(18) 0.0011(15) 0.0013(16) -0.0014(17)
C67 0.024(2) 0.0197(19) 0.028(2) -0.0001(16) 0.0059(17) -0.0028(16)
C71 0.025(3) 0.075(3) 0.037(2) -0.015(2) -0.0009(19) -0.006(2)
C72 0.031(3) 0.048(3) 0.044(3) -0.013(2) 0.000(2) -0.002(2)
C73 0.045(3) 0.048(3) 0.072(3) -0.011(2) 0.021(3) -0.008(2)
C74 0.058(4) 0.049(3) 0.097(4) -0.005(3) 0.013(3) -0.009(3)
C75 0.028(2) 0.046(3) 0.030(2) -0.0060(18) 0.0049(18) -0.001(2)
C76 0.024(2) 0.031(2) 0.032(2) -0.0009(18) 0.0046(18) -0.0048(18)
C77 0.044(3) 0.056(3) 0.039(2) 0.002(2) -0.006(2) 0.012(2)
C78 0.049(3) 0.047(3) 0.073(3) 0.005(3) -0.004(3) 0.010(2)
C79 0.031(2) 0.038(2) 0.021(2) -0.0056(17) 0.0027(17) 0.0015(19)
C80 0.030(2) 0.037(2) 0.026(2) -0.0092(18) 0.0029(18) -0.0024(19)
C81 0.023(2) 0.022(2) 0.030(2) -0.0046(16) 0.0071(18) 0.0020(17)
C82 0.030(2) 0.030(2) 0.022(2) -0.0042(16) -0.0009(17) 0.0004(18)
C83 0.029(2) 0.024(2) 0.027(2) -0.0037(16) 0.0082(18) -0.0003(17)
C84 0.025(2) 0.0170(18) 0.0207(19) -0.0020(15) 0.0023(16) 0.0033(16)
C85 0.026(2) 0.020(2) 0.024(2) -0.0029(15) 0.0012(17) 0.0006(17)
C86 0.033(3) 0.019(2) 0.024(2) 0.0025(15) 0.0069(17) 0.0018(17)
O1A 0.0350(18) 0.0361(16) 0.0351(15) -0.0082(13) -0.0047(13) 0.0113(13)
C1A 0.041(3) 0.056(3) 0.056(3) -0.022(2) 0.001(2) 0.011(2)
O1B 0.145(5) 0.103(4) 0.048(3) 0.013(3) -0.003(3) -0.070(4)

loop_
_atom_type_symbol
_atom_type_description
_atom_type_scat_dispersion_real
_atom_type_scat_dispersion_imag
_atom_type_scat_source
C C 0.0033 0.0016 'International Tables Vol C Tables 4.2.6.8 and 6.1.1.4'
H H 0.0000 0.0000 'International Tables Vol C Tables 4.2.6.8 and 6.1.1.4'
N N 0.0061 0.0033 'International Tables Vol C Tables 4.2.6.8 and 6.1.1.4'
O O 0.0106 0.0060 'International Tables Vol C Tables 4.2.6.8 and 6.1.1.4'

loop_
_geom_angle_atom_site_label_1
_geom_angle_atom_site_label_2
_geom_angle_atom_site_label_3
_geom_angle
C30 O1 C32 116.8(3)
C35 O2 C33 111.5(2)
C50 O3 C79 114.1(3)
C81 O4 C80 117.5(3)
C43 O5 C71 114.4(3)
C72 O7 C73 115.6(3)
C57 O8 C75 115.4(3)
C76 O10 C77 117.0(3)
C4 N1 C1 110.2(3)
C4 N1 H1 124.9
C1 N1 H1 124.9
C9 N2 C6 110.5(3)
C9 N2 H2 124.8
C6 N2 H2 124.8
C14 N3 C11 111.2(3)
C14 N3 H3 124.4
C11 N3 H3 124.4
C19 N4 C16 111.0(3)
C19 N4 H4 124.5
C16 N4 H4 124.5
C2 C1 N1 106.8(3)
C2 C1 C20 130.2(3)
N1 C1 C20 122.9(3)
C1 C2 C3 107.9(3)
C1 C2 H2A 126.1
C3 C2 H2A 126.1
C4 C3 C2 108.4(3)
C4 C3 H3A 125.8
C2 C3 H3A 125.8
C3 C4 N1 106.7(3)
C3 C4 C5 130.4(3)
N1 C4 C5 122.6(3)
C6 C5 C4 108.4(3)
C6 C5 C27 111.9(3)
C4 C5 C27 112.4(3)
C6 C5 C21 108.7(3)
C4 C5 C21 108.6(3)
C27 C5 C21 106.7(3)
C7 C6 N2 106.2(3)
C7 C6 C5 132.5(3)
N2 C6 C5 121.2(3)
C6 C7 C8 108.3(3)
C6 C7 H7 125.9
C8 C7 H7 125.9
C9 C8 C7 108.0(3)
C9 C8 H8 126.0
C7 C8 H8 126.0
C8 C9 N2 107.1(3)
C8 C9 C10 131.0(3)
N2 C9 C10 121.9(3)
C11 C10 C9 111.1(3)
C11 C10 C23 110.7(3)
C9 C10 C23 110.2(3)
C11 C10 C22 108.8(3)
C9 C10 C22 108.3(3)
C23 C10 C22 107.6(3)
C12 C11 N3 106.0(3)
C12 C11 C10 129.4(3)
N3 C11 C10 124.5(3)
C11 C12 C13 108.7(3)
C11 C12 H12 125.7
C13 C12 H12 125.7
C14 C13 C12 107.6(3)
C14 C13 H13 126.2
C12 C13 H13 126.2
C13 C14 N3 106.5(3)
C13 C14 C15 131.7(3)
N3 C14 C15 121.7(3)
C16 C15 C84 113.7(3)
C16 C15 C14 109.1(3)
C84 C15 C14 108.1(3)
C16 C15 C24 106.7(3)
C84 C15 C24 110.0(3)
C14 C15 C24 109.3(3)
C17 C16 N4 106.1(3)
C17 C16 C15 131.8(3)
N4 C16 C15 122.0(3)
C16 C17 C18 108.7(3)
C16 C17 H17 125.7
C18 C17 H17 125.7
C19 C18 C17 107.5(3)
C19 C18 H18 126.3
C17 C18 H18 126.3
C18 C19 N4 106.8(3)
C18 C19 C20 131.9(3)
N4 C19 C20 121.3(3)
C1 C20 C19 112.1(3)
C1 C20 C26 108.3(3)
C19 C20 C26 108.9(3)
C1 C20 C25 110.8(3)
C19 C20 C25 108.2(3)
C26 C20 C25 108.5(3)
C5 C21 H21A 109.5
C5 C21 H21B 109.5
H21A C21 H21B 109.5
C5 C21 H21C 109.5
H21A C21 H21C 109.5
H21B C21 H21C 109.5
C10 C22 H22A 109.5
C10 C22 H22B 109.5
H22A C22 H22B 109.5
C10 C22 H22C 109.5
H22A C22 H22C 109.5
H22B C22 H22C 109.5
C10 C23 H23A 109.5
C10 C23 H23B 109.5
H23A C23 H23B 109.5
C10 C23 H23C 109.5
H23A C23 H23C 109.5
H23B C23 H23C 109.5
C15 C24 H24A 109.5
C15 C24 H24B 109.5
H24A C24 H24B 109.5
C15 C24 H24C 109.5
H24A C24 H24C 109.5
H24B C24 H24C 109.5
C20 C25 H25A 109.5
C20 C25 H25B 109.5
H25A C25 H25B 109.5
C20 C25 H25C 109.5
H25A C25 H25C 109.5
H25B C25 H25C 109.5
C20 C26 H26A 109.5
C20 C26 H26B 109.5
H26A C26 H26B 109.5
C20 C26 H26C 109.5
H26A C26 H26C 109.5
H26B C26 H26C 109.5
C28 C27 C67 117.4(3)
C28 C27 C5 120.5(3)
C67 C27 C5 121.9(3)
C29 C28 C27 122.0(3)
C29 C28 H28 119.0
C27 C28 H28 119.0
C28 C29 C30 119.5(3)
C28 C29 H29 120.2
C30 C29 H29 120.2
O1 C30 C29 124.4(3)
O1 C30 C31 116.0(3)
C29 C30 C31 119.6(3)
C67 C31 C30 119.6(3)
C67 C31 H31 120.2
C30 C31 H31 120.2
O1 C32 C33 108.6(3)
O1 C32 H32A 110.0
C33 C32 H32A 110.0
O1 C32 H32B 110.0
C33 C32 H32B 110.0
H32A C32 H32B 108.4
O2 C33 C32 108.1(3)
O2 C33 H33A 110.1
C32 C33 H33A 110.1
O2 C33 H33B 110.1
C32 C33 H33B 110.1
H33A C33 H33B 108.4
C40 C35 C36 121.9(3)
C40 C35 O2 118.8(3)
C36 C35 O2 119.2(3)
C37 C36 C35 117.9(3)
C37 C36 C62 120.7(3)
C35 C36 C62 121.3(3)
C38 C37 C36 121.6(3)
C38 C37 H37 119.2
C36 C37 H37 119.2
C37 C38 C39 119.4(4)
C37 C38 H38 120.3
C39 C38 H38 120.3
C38 C39 C40 120.5(3)
C38 C39 H39 119.8
C40 C39 H39 119.8
C35 C40 C39 118.6(3)
C35 C40 C41 121.9(3)
C39 C40 C41 119.5(3)
C42 C41 C40 110.7(3)
C42 C41 H41A 109.5
C40 C41 H41A 109.5
C42 C41 H41B 109.5
C40 C41 H41B 109.5
H41A C41 H41B 108.1
C47 C42 C43 117.3(3)
C47 C42 C41 120.1(4)
C43 C42 C41 122.2(3)
O5 C43 C42 120.4(3)
O5 C43 C44 117.1(3)
C42 C43 C44 122.3(4)
C45 C44 C43 117.7(4)
C45 C44 C48 122.1(3)
C43 C44 C48 120.0(3)
C46 C45 C44 120.9(4)
C46 C45 H45 119.5
C44 C45 H45 119.5
C45 C46 C47 120.1(4)
C45 C46 H46 120.0
C47 C46 H46 120.0
C46 C47 C42 121.2(4)
C46 C47 H47 119.4
C42 C47 H47 119.4
C44 C48 C49 111.1(3)
C44 C48 H48A 109.4
C49 C48 H48A 109.4
C44 C48 H48B 109.4
C49 C48 H48B 109.4
H48A C48 H48B 108.0
C54 C49 C50 117.9(3)
C54 C49 C48 120.3(3)
C50 C49 C48 121.7(4)
O3 C50 C51 118.9(3)
O3 C50 C49 119.4(3)
C51 C50 C49 121.7(4)
C52 C51 C50 118.2(3)
C52 C51 C55 119.6(3)
C50 C51 C55 122.1(3)
C53 C52 C51 121.2(4)
C53 C52 H52 119.4
C51 C52 H52 119.4
C52 C53 C54 119.5(4)
C52 C53 H53 120.3
C54 C53 H53 120.3
C53 C54 C49 121.4(4)
C53 C54 H54 119.3
C49 C54 H54 119.3
C51 C55 C56 109.1(3)
C51 C55 H55A 109.9
C56 C55 H55A 109.9
C51 C55 H55B 109.9
C56 C55 H55B 109.9
H55A C55 H55B 108.3
C61 C56 C57 117.7(3)
C61 C56 C55 119.0(3)
C57 C56 C55 122.8(3)
O8 C57 C56 121.4(3)
O8 C57 C58 116.8(3)
C56 C57 C58 121.4(3)
C59 C58 C57 118.1(3)
C59 C58 C62 120.9(3)
C57 C58 C62 120.9(3)
C60 C59 C58 121.3(3)
C60 C59 H59 119.3
C58 C59 H59 119.3
C61 C60 C59 119.2(4)
C61 C60 H60 120.4
C59 C60 H60 120.4
C60 C61 C56 121.7(3)
C60 C61 H61 119.1
C56 C61 H61 119.1
C58 C62 C36 111.4(3)
C58 C62 H62A 109.4
C36 C62 H62A 109.4
C58 C62 H62B 109.4
C36 C62 H62B 109.4
H62A C62 H62B 108.0
C31 C67 C27 121.9(3)
C31 C67 H67 119.1
C27 C67 H67 119.1
O5 C71 C72 113.7(3)
O5 C71 H71A 108.8
C72 C71 H71A 108.8
O5 C71 H71B 108.8
C72 C71 H71B 108.8
H71A C71 H71B 107.7
O6 C72 O7 123.6(4)
O6 C72 C71 126.7(4)
O7 C72 C71 109.6(4)
O7 C73 C74 108.1(4)
O7 C73 H73A 110.1
C74 C73 H73A 110.1
O7 C73 H73B 110.1
C74 C73 H73B 110.1
H73A C73 H73B 108.4
C73 C74 H74A 109.5
C73 C74 H74B 109.5
H74A C74 H74B 109.5
C73 C74 H74C 109.5
H74A C74 H74C 109.5
H74B C74 H74C 109.5
O8 C75 C76 113.9(3)
O8 C75 H75A 108.8
C76 C75 H75A 108.8
O8 C75 H75B 108.8
C76 C75 H75B 108.8
H75A C75 H75B 107.7
O9 C76 O10 123.1(3)
O9 C76 C75 127.7(4)
O10 C76 C75 109.2(3)
O10 C77 C78 107.1(3)
O10 C77 H77A 110.3
C78 C77 H77A 110.3
O10 C77 H77B 110.3
C78 C77 H77B 110.3
H77A C77 H77B 108.6
C77 C78 H78A 109.5
C77 C78 H78B 109.5
H78A C78 H78B 109.5
C77 C78 H78C 109.5
H78A C78 H78C 109.5
H78B C78 H78C 109.5
O3 C79 C80 110.9(3)
O3 C79 H79A 109.5
C80 C79 H79A 109.5
O3 C79 H79B 109.5
C80 C79 H79B 109.5
H79A C79 H79B 108.0
O4 C80 C79 112.2(3)
O4 C80 H80A 109.2
C79 C80 H80A 109.2
O4 C80 H80B 109.2
C79 C80 H80B 109.2
H80A C80 H80B 107.9
O4 C81 C86 116.6(3)
O4 C81 C82 125.0(3)
C86 C81 C82 118.4(4)
C81 C82 C83 119.7(3)
C81 C82 H82 120.2
C83 C82 H82 120.2
C84 C83 C82 122.9(3)
C84 C83 H83 118.6
C82 C83 H83 118.6
C83 C84 C85 116.0(3)
C83 C84 C15 119.6(3)
C85 C84 C15 124.3(3)
C86 C85 C84 122.2(3)
C86 C85 H85 118.9
C84 C85 H85 118.9
C85 C86 C81 120.7(3)
C85 C86 H86 119.6
C81 C86 H86 119.6
C1A O1A H1A 109.5
O1A C1A H1A1 109.5
O1A C1A H1A2 109.5
H1A1 C1A H1A2 109.5
O1A C1A H1A3 109.5
H1A1 C1A H1A3 109.5
H1A2 C1A H1A3 109.5

loop_
_geom_bond_atom_site_label_1
_geom_bond_atom_site_label_2
_geom_bond_distance
O1 C30 1.378(4)
O1 C32 1.436(4)
O2 C35 1.399(4)
O2 C33 1.434(4)
O3 C50 1.392(4)
O3 C79 1.436(4)
O4 C81 1.368(4)
O4 C80 1.440(4)
O5 C43 1.391(4)
O5 C71 1.426(5)
O6 C72 1.195(5)
O7 C72 1.337(5)
O7 C73 1.450(5)
O8 C57 1.393(4)
O8 C75 1.427(4)
O9 C76 1.199(4)
O10 C76 1.350(4)
O10 C77 1.462(5)
N1 C4 1.381(4)
N1 C1 1.381(4)
N1 H1 0.8800
N2 C9 1.379(4)
N2 C6 1.380(4)
N2 H2 0.8800
N3 C14 1.375(4)
N3 C11 1.381(4)
N3 H3 0.8800
N4 C19 1.373(4)
N4 C16 1.377(4)
N4 H4 0.8800
C1 C2 1.366(5)
C1 C20 1.510(5)
C2 C3 1.416(5)
C2 H2A 0.9500
C3 C4 1.361(5)
C3 H3A 0.9500
C4 C5 1.522(5)
C5 C6 1.514(5)
C5 C27 1.538(5)
C5 C21 1.543(5)
C6 C7 1.365(5)
C7 C8 1.421(5)
C7 H7 0.9500
C8 C9 1.353(5)
C8 H8 0.9500
C9 C10 1.524(5)
C10 C11 1.513(5)
C10 C23 1.541(5)
C10 C22 1.543(5)
C11 C12 1.364(5)
C12 C13 1.422(5)
C12 H12 0.9500
C13 C14 1.372(5)
C13 H13 0.9500
C14 C15 1.541(5)
C15 C16 1.524(5)
C15 C84 1.534(5)
C15 C24 1.541(5)
C16 C17 1.365(5)
C17 C18 1.420(5)
C17 H17 0.9500
C18 C19 1.368(5)
C18 H18 0.9500
C19 C20 1.518(5)
C20 C26 1.540(5)
C20 C25 1.546(5)
C21 H21A 0.9800
C21 H21B 0.9800
C21 H21C 0.9800
C22 H22A 0.9800
C22 H22B 0.9800
C22 H22C 0.9800
C23 H23A 0.9800
C23 H23B 0.9800
C23 H23C 0.9800
C24 H24A 0.9800
C24 H24B 0.9800
C24 H24C 0.9800
C25 H25A 0.9800
C25 H25B 0.9800
C25 H25C 0.9800
C26 H26A 0.9800
C26 H26B 0.9800
C26 H26C 0.9800
C27 C28 1.388(5)
C27 C67 1.394(5)
C28 C29 1.387(5)
C28 H28 0.9500
C29 C30 1.392(5)
C29 H29 0.9500
C30 C31 1.393(5)
C31 C67 1.383(5)
C31 H31 0.9500
C32 C33 1.490(5)
C32 H32A 0.9900
C32 H32B 0.9900
C33 H33A 0.9900
C33 H33B 0.9900
C35 C40 1.391(5)
C35 C36 1.393(5)
C36 C37 1.389(5)
C36 C62 1.524(5)
C37 C38 1.386(5)
C37 H37 0.9500
C38 C39 1.391(5)
C38 H38 0.9500
C39 C40 1.397(5)
C39 H39 0.9500
C40 C41 1.525(5)
C41 C42 1.518(5)
C41 H41A 0.9900
C41 H41B 0.9900
C42 C47 1.394(5)
C42 C43 1.398(5)
C43 C44 1.405(5)
C44 C45 1.389(5)
C44 C48 1.503(5)
C45 C46 1.385(6)
C45 H45 0.9500
C46 C47 1.386(6)
C46 H46 0.9500
C47 H47 0.9500
C48 C49 1.528(5)
C48 H48A 0.9900
C48 H48B 0.9900
C49 C54 1.388(5)
C49 C50 1.399(5)
C50 C51 1.396(5)
C51 C52 1.392(5)
C51 C55 1.525(5)
C52 C53 1.380(5)
C52 H52 0.9500
C53 C54 1.387(5)
C53 H53 0.9500
C54 H54 0.9500
C55 C56 1.525(5)
C55 H55A 0.9900
C55 H55B 0.9900
C56 C61 1.391(5)
C56 C57 1.400(5)
C57 C58 1.401(5)
C58 C59 1.391(5)
C58 C62 1.510(5)
C59 C60 1.386(5)
C59 H59 0.9500
C60 C61 1.380(5)
C60 H60 0.9500
C61 H61 0.9500
C62 H62A 0.9900
C62 H62B 0.9900
C67 H67 0.9500
C71 C72 1.515(6)
C71 H71A 0.9900
C71 H71B 0.9900
C73 C74 1.493(6)
C73 H73A 0.9900
C73 H73B 0.9900
C74 H74A 0.9800
C74 H74B 0.9800
C74 H74C 0.9800
C75 C76 1.510(5)
C75 H75A 0.9900
C75 H75B 0.9900
C77 C78 1.505(6)
C77 H77A 0.9900
C77 H77B 0.9900
C78 H78A 0.9800
C78 H78B 0.9800
C78 H78C 0.9800
C79 C80 1.500(5)
C79 H79A 0.9900
C79 H79B 0.9900
C80 H80A 0.9900
C80 H80B 0.9900
C81 C86 1.391(5)
C81 C82 1.391(5)
C82 C83 1.393(5)
C82 H82 0.9500
C83 C84 1.391(5)
C83 H83 0.9500
C84 C85 1.393(5)
C85 C86 1.385(5)
C85 H85 0.9500
C86 H86 0.9500
O1A C1A 1.426(5)
O1A H1A 0.8400
C1A H1A1 0.9800
C1A H1A2 0.9800
C1A H1A3 0.9800
O1B O1C 1.152(17)

loop_
_geom_hbond_atom_site_label_D
_geom_hbond_atom_site_label_H
_geom_hbond_atom_site_label_A
_geom_hbond_distance_DH
_geom_hbond_distance_HA
_geom_hbond_distance_DA
_geom_hbond_angle_DHA
N1 H1 O1A 0.88 2.25 3.112(4) 166
N3 H3 O1C 0.88 1.89 2.754(18) 168
N3 H3 O1B 0.88 2.22 2.996(6) 147
N4 H4 O1A 0.88 2.06 2.912(4) 163

loop_
_geom_torsion_atom_site_label_1
_geom_torsion_atom_site_label_2
_geom_torsion_atom_site_label_3
_geom_torsion_atom_site_label_4
_geom_torsion
C4 N1 C1 C2 1.1(4)
C4 N1 C1 C20 -175.0(3)
N1 C1 C2 C3 -1.1(4)
C20 C1 C2 C3 174.7(3)
C1 C2 C3 C4 0.7(4)
C2 C3 C4 N1 0.0(4)
C2 C3 C4 C5 174.1(3)
C1 N1 C4 C3 -0.7(4)
C1 N1 C4 C5 -175.3(3)
C3 C4 C5 C6 -87.1(4)
N1 C4 C5 C6 86.2(4)
C3 C4 C5 C27 148.7(3)
N1 C4 C5 C27 -38.0(4)
C3 C4 C5 C21 30.9(5)
N1 C4 C5 C21 -155.9(3)
C9 N2 C6 C7 0.3(4)
C9 N2 C6 C5 179.9(3)
C4 C5 C6 C7 124.0(4)
C27 C5 C6 C7 -111.5(4)
C21 C5 C6 C7 6.1(5)
C4 C5 C6 N2 -55.5(4)
C27 C5 C6 N2 69.0(4)
C21 C5 C6 N2 -173.3(3)
N2 C6 C7 C8 -0.4(4)
C5 C6 C7 C8 -179.9(4)
C6 C7 C8 C9 0.3(4)
C7 C8 C9 N2 -0.1(4)
C7 C8 C9 C10 177.2(4)
C6 N2 C9 C8 -0.1(4)
C6 N2 C9 C10 -177.8(3)
C8 C9 C10 C11 160.1(4)
N2 C9 C10 C11 -22.9(5)
C8 C9 C10 C23 -76.8(5)
N2 C9 C10 C23 100.2(4)
C8 C9 C10 C22 40.6(5)
N2 C9 C10 C22 -142.4(3)
C14 N3 C11 C12 -0.9(4)
C14 N3 C11 C10 -177.0(3)
C9 C10 C11 C12 -81.4(4)
C23 C10 C11 C12 155.8(4)
C22 C10 C11 C12 37.7(5)
C9 C10 C11 N3 93.7(4)
C23 C10 C11 N3 -29.0(5)
C22 C10 C11 N3 -147.1(3)
N3 C11 C12 C13 0.6(4)
C10 C11 C12 C13 176.5(3)
C11 C12 C13 C14 -0.2(4)
C12 C13 C14 N3 -0.4(4)
C12 C13 C14 C15 175.2(3)
C11 N3 C14 C13 0.8(4)
C11 N3 C14 C15 -175.3(3)
C13 C14 C15 C16 142.4(4)
N3 C14 C15 C16 -42.5(4)
C13 C14 C15 C84 18.4(5)
N3 C14 C15 C84 -166.5(3)
C13 C14 C15 C24 -101.3(4)
N3 C14 C15 C24 73.7(4)
C19 N4 C16 C17 1.2(4)
C19 N4 C16 C15 177.4(3)
C84 C15 C16 C17 -119.3(5)
C14 C15 C16 C17 120.0(4)
C24 C15 C16 C17 2.1(6)
C84 C15 C16 N4 65.6(4)
C14 C15 C16 N4 -55.1(4)
C24 C15 C16 N4 -173.0(3)
N4 C16 C17 C18 -1.0(5)
C15 C16 C17 C18 -176.6(4)
C16 C17 C18 C19 0.4(5)
C17 C18 C19 N4 0.3(5)
C17 C18 C19 C20 -177.5(4)
C16 N4 C19 C18 -0.9(4)
C16 N4 C19 C20 177.1(3)
C2 C1 C20 C19 113.9(4)
N1 C1 C20 C19 -70.9(4)
C2 C1 C20 C26 -6.2(5)
N1 C1 C20 C26 168.9(3)
C2 C1 C20 C25 -125.1(4)
N1 C1 C20 C25 50.1(4)
C18 C19 C20 C1 -111.5(5)
N4 C19 C20 C1 71.0(4)
C18 C19 C20 C26 8.3(6)
N4 C19 C20 C26 -169.2(3)
C18 C19 C20 C25 126.0(5)
N4 C19 C20 C25 -51.5(4)
C6 C5 C27 C28 -163.3(3)
C4 C5 C27 C28 -41.1(4)
C21 C5 C27 C28 77.9(4)
C6 C5 C27 C67 22.3(4)
C4 C5 C27 C67 144.6(3)
C21 C5 C27 C67 -96.5(4)
C67 C27 C28 C29 0.7(5)
C5 C27 C28 C29 -173.9(3)
C27 C28 C29 C30 0.6(5)
C32 O1 C30 C29 1.2(4)
C32 O1 C30 C31 -179.3(3)
C28 C29 C30 O1 178.4(3)
C28 C29 C30 C31 -1.1(5)
O1 C30 C31 C67 -179.3(3)
C29 C30 C31 C67 0.3(5)
C30 O1 C32 C33 -178.4(3)
C35 O2 C33 C32 -167.7(3)
O1 C32 C33 O2 -73.4(3)
C33 O2 C35 C40 -94.0(3)
C33 O2 C35 C36 85.0(4)
C40 C35 C36 C37 1.9(5)
O2 C35 C36 C37 -177.1(3)
C40 C35 C36 C62 -176.7(3)
O2 C35 C36 C62 4.3(5)
C35 C36 C37 C38 0.0(5)
C62 C36 C37 C38 178.6(3)
C36 C37 C38 C39 -1.5(5)
C37 C38 C39 C40 1.2(5)
C36 C35 C40 C39 -2.1(5)
O2 C35 C40 C39 176.8(3)
C36 C35 C40 C41 176.2(3)
O2 C35 C40 C41 -4.9(5)
C38 C39 C40 C35 0.6(5)
C38 C39 C40 C41 -177.8(3)
C35 C40 C41 C42 -108.0(4)
C39 C40 C41 C42 70.3(4)
C40 C41 C42 C47 -105.4(4)
C40 C41 C42 C43 68.0(5)
C71 O5 C43 C42 71.4(4)
C71 O5 C43 C44 -114.1(4)
C47 C42 C43 O5 -177.9(3)
C41 C42 C43 O5 8.6(6)
C47 C42 C43 C44 7.9(6)
C41 C42 C43 C44 -165.6(3)
O5 C43 C44 C45 178.2(4)
C42 C43 C44 C45 -7.4(6)
O5 C43 C44 C48 -6.5(5)
C42 C43 C44 C48 167.9(4)
C43 C44 C45 C46 2.0(7)
C48 C44 C45 C46 -173.2(4)
C44 C45 C46 C47 2.5(8)
C45 C46 C47 C42 -2.0(7)
C43 C42 C47 C46 -3.1(6)
C41 C42 C47 C46 170.6(4)
C45 C44 C48 C49 100.8(4)
C43 C44 C48 C49 -74.3(5)
C44 C48 C49 C54 -55.0(4)
C44 C48 C49 C50 122.9(4)
C79 O3 C50 C51 -108.8(3)
C79 O3 C50 C49 73.6(4)
C54 C49 C50 O3 179.5(3)
C48 C49 C50 O3 1.6(5)
C54 C49 C50 C51 2.0(5)
C48 C49 C50 C51 -175.9(3)
O3 C50 C51 C52 179.4(3)
C49 C50 C51 C52 -3.1(5)
O3 C50 C51 C55 -4.2(5)
C49 C50 C51 C55 173.3(3)
C50 C51 C52 C53 1.5(5)
C55 C51 C52 C53 -175.0(3)
C51 C52 C53 C54 1.1(5)
C52 C53 C54 C49 -2.2(5)
C50 C49 C54 C53 0.7(5)
C48 C49 C54 C53 178.6(3)
C52 C51 C55 C56 65.4(4)
C50 C51 C55 C56 -111.0(4)
C51 C55 C56 C61 -105.0(4)
C51 C55 C56 C57 66.7(4)
C75 O8 C57 C56 67.3(4)
C75 O8 C57 C58 -120.3(3)
C61 C56 C57 O8 -179.0(3)
C55 C56 C57 O8 9.2(5)
C61 C56 C57 C58 8.9(5)
C55 C56 C57 C58 -162.9(3)
O8 C57 C58 C59 -178.8(3)
C56 C57 C58 C59 -6.4(5)
O8 C57 C58 C62 -3.0(5)
C56 C57 C58 C62 169.4(3)
C57 C58 C59 C60 -0.7(5)
C62 C58 C59 C60 -176.5(3)
C58 C59 C60 C61 5.0(5)
C59 C60 C61 C56 -2.3(6)
C57 C56 C61 C60 -4.5(5)
C55 C56 C61 C60 167.6(3)
C59 C58 C62 C36 97.2(4)
C57 C58 C62 C36 -78.5(4)
C37 C36 C62 C58 -62.1(4)
C35 C36 C62 C58 116.5(4)
C30 C31 C67 C27 1.1(5)
C28 C27 C67 C31 -1.6(5)
C5 C27 C67 C31 172.9(3)
C43 O5 C71 C72 76.4(5)
C73 O7 C72 O6 -0.3(6)
C73 O7 C72 C71 -177.9(4)
O5 C71 C72 O6 34.9(7)
O5 C71 C72 O7 -147.5(4)
C72 O7 C73 C74 176.4(4)
C57 O8 C75 C76 72.3(4)
C77 O10 C76 O9 1.3(5)
C77 O10 C76 C75 -176.9(3)
O8 C75 C76 O9 30.7(6)
O8 C75 C76 O10 -151.2(3)
C76 O10 C77 C78 -176.5(3)
C50 O3 C79 C80 92.9(4)
C81 O4 C80 C79 70.2(4)
O3 C79 C80 O4 64.0(4)
C80 O4 C81 C86 -166.2(3)
C80 O4 C81 C82 12.8(5)
O4 C81 C82 C83 -179.5(3)
C86 C81 C82 C83 -0.6(5)
C81 C82 C83 C84 2.7(5)
C82 C83 C84 C85 -3.3(5)
C82 C83 C84 C15 176.0(3)
C16 C15 C84 C83 170.8(3)
C14 C15 C84 C83 -68.0(4)
C24 C15 C84 C83 51.3(4)
C16 C15 C84 C85 -9.9(5)
C14 C15 C84 C85 111.3(3)
C24 C15 C84 C85 -129.4(3)
C83 C84 C85 C86 2.1(5)
C15 C84 C85 C86 -177.2(3)
C84 C85 C86 C81 -0.2(5)
O4 C81 C86 C85 178.4(3)
C82 C81 C86 C85 -0.6(5)
